data_4020953
loop_
_publ_author_name
'Daniel B. Werz'
'Rolf Gleiter'
'Frank Rominger'

_publ_section_title
;
 Cyclic Tetra- and Hexaynes Containing 1,4-Donor-Substituted
 Butadiyne Units: Synthesis and Supramolecular Organization
;
_journal_name_full 'Journal of Organic Chemistry'
_journal_page_first 2945
_journal_page_last 2952
_journal_paper_doi 10.1021/jo035882+
_journal_volume 69
_journal_year 2004
_chemical_formula_sum 'C34 H37 Br O Se6'
_chemical_formula_weight 1015.31
_chemical_name_common 10(5)lambda_brom-anisol
_space_group_IT_number 2
_symmetry_cell_setting triclinic
_symmetry_space_group_name_Hall '-P 1'
_symmetry_space_group_name_H-M 'P -1'
_cell_angle_alpha 111.4060(10)
_cell_angle_beta 105.5460(10)
_cell_angle_gamma 98.7280(10)
_cell_formula_units_Z 2
_cell_length_a 10.03110(10)
_cell_length_b 14.38470(10)
_cell_length_c 14.4305(2)
_cell_measurement_temperature 200(2)
_cell_volume 1793.93(3)
_diffrn_ambient_temperature 200(2)
_exptl_crystal_density_diffrn 1.880
_cod_depositor_comments
;
The following automatic conversions were performed:
'_symmetry_cell_setting' value 'Triclinic' changed to 'triclinic'
according to '/home/saulius/struct/CIF-dictionaries/cif_core.dic'
dictionary named 'cif_core.dic' version 2.4.1 from 2010-06-29.

Automatic conversion script
Id: cif_fix_enum 1527 2010-12-29 10:47:43Z saulius 
;
_cod_database_code 4020953

loop_
_symmetry_equiv_pos_as_xyz
'x, y, z'
'-x, -y, -z'

loop_
_atom_site_label
_atom_site_type_symbol
_atom_site_fract_x
_atom_site_fract_y
_atom_site_fract_z
_atom_site_U_iso_or_equiv
_atom_site_adp_type
_atom_site_occupancy
_atom_site_symmetry_multiplicity
_atom_site_calc_flag
_atom_site_refinement_flags
_atom_site_disorder_assembly
_atom_site_disorder_group
Se1 Se 0.16463(9) 0.26312(6) -0.05200(6) 0.0390(2) Uani 1 1 d . . .
Se2 Se -0.23925(8) 0.03345(7) 0.21155(7) 0.0436(2) Uani 1 1 d . . .
Se3 Se 0.39669(8) 0.18531(6) 0.72760(6) 0.0317(2) Uani 1 1 d . . .
Se4 Se 0.25619(10) 0.69589(6) 0.96284(8) 0.0457(2) Uani 1 1 d . . .
Se5 Se 0.70071(9) 1.04704(6) 0.79501(6) 0.0402(2) Uani 1 1 d . . .
Se6 Se 0.02333(9) 0.76881(7) 0.33012(7) 0.0424(2) Uani 1 1 d . . .
C2 C 0.0605(8) 0.2026(6) 0.0087(6) 0.0343(18) Uani 1 1 d . . .
C3 C -0.0082(8) 0.1622(6) 0.0458(6) 0.0319(17) Uani 1 1 d . . .
C4 C -0.0823(8) 0.1187(6) 0.0939(6) 0.0356(18) Uani 1 1 d . . .
C5 C -0.1435(8) 0.0837(6) 0.1406(6) 0.0379(19) Uani 1 1 d . . .
C7 C -0.0744(8) 0.0191(6) 0.3095(7) 0.041(2) Uani 1 1 d . . .
H7A H -0.1103 -0.0165 0.3489 0.049 Uiso 1 1 calc R . .
H7B H -0.0265 -0.0258 0.2675 0.049 Uiso 1 1 calc R . .
C8 C 0.0345(8) 0.1197(6) 0.3879(6) 0.0316(17) Uani 1 1 d . . .
H8A H -0.0124 0.1641 0.4315 0.038 Uiso 1 1 calc R . .
H8B H 0.0695 0.1562 0.3489 0.038 Uiso 1 1 calc R . .
C9 C 0.1629(7) 0.1054(6) 0.4614(6) 0.0322(17) Uani 1 1 d . . .
H9A H 0.1307 0.0794 0.5087 0.039 Uiso 1 1 calc R . .
H9B H 0.2010 0.0528 0.4181 0.039 Uiso 1 1 calc R . .
C10 C 0.2820(8) 0.2067(6) 0.5283(6) 0.0356(18) Uani 1 1 d . . .
H10A H 0.3098 0.2337 0.4801 0.043 Uiso 1 1 calc R . .
H10B H 0.2432 0.2581 0.5725 0.043 Uiso 1 1 calc R . .
C11 C 0.4161(8) 0.1985(6) 0.6008(6) 0.0328(17) Uani 1 1 d . . .
H11A H 0.4960 0.2610 0.6239 0.039 Uiso 1 1 calc R . .
H11B H 0.4432 0.1374 0.5593 0.039 Uiso 1 1 calc R . .
C13 C 0.3675(8) 0.3121(6) 0.7913(6) 0.0314(17) Uani 1 1 d . . .
C14 C 0.3494(7) 0.3955(6) 0.8331(6) 0.0337(18) Uani 1 1 d . . .
C15 C 0.3297(8) 0.4925(6) 0.8795(6) 0.0321(17) Uani 1 1 d . . .
C16 C 0.3086(9) 0.5761(7) 0.9154(6) 0.0395(19) Uani 1 1 d . . .
C18 C 0.4273(9) 0.7948(6) 0.9770(7) 0.045(2) Uani 1 1 d . . .
H18A H 0.4163 0.8658 1.0070 0.054 Uiso 1 1 calc R . .
H18B H 0.5126 0.7921 1.0286 0.054 Uiso 1 1 calc R . .
C19 C 0.4553(9) 0.7768(6) 0.8771(6) 0.0399(19) Uani 1 1 d . . .
H19A H 0.3669 0.7718 0.8223 0.048 Uiso 1 1 calc R . .
H19B H 0.4792 0.7098 0.8513 0.048 Uiso 1 1 calc R . .
C20 C 0.5793(9) 0.8641(6) 0.8922(7) 0.043(2) Uani 1 1 d . . .
H20A H 0.5507 0.9296 0.9092 0.051 Uiso 1 1 calc R . .
H20B H 0.6646 0.8750 0.9528 0.051 Uiso 1 1 calc R . .
C21 C 0.6189(10) 0.8384(7) 0.7927(7) 0.048(2) Uani 1 1 d . . .
H21A H 0.6451 0.7720 0.7755 0.057 Uiso 1 1 calc R . .
H21B H 0.5329 0.8277 0.7327 0.057 Uiso 1 1 calc R . .
C22 C 0.7402(9) 0.9191(6) 0.8013(7) 0.040(2) Uani 1 1 d . . .
H22A H 0.7766 0.8864 0.7435 0.049 Uiso 1 1 calc R . .
H22B H 0.8190 0.9393 0.8694 0.049 Uiso 1 1 calc R . .
C24 C 0.5410(8) 0.9838(6) 0.6749(6) 0.0358(18) Uani 1 1 d . . .
C25 C 0.4311(8) 0.9411(6) 0.5974(6) 0.0328(17) Uani 1 1 d . . .
C26 C 0.3068(9) 0.8896(6) 0.5116(6) 0.0341(18) Uani 1 1 d . . .
C27 C 0.1949(8) 0.8414(6) 0.4370(6) 0.0319(17) Uani 1 1 d . . .
C29 C 0.0790(9) 0.6449(6) 0.2575(7) 0.045(2) Uani 1 1 d . . .
H29A H 0.1204 0.6178 0.3094 0.054 Uiso 1 1 calc R . .
H29B H -0.0082 0.5905 0.2018 0.054 Uiso 1 1 calc R . .
C30 C 0.1876(8) 0.6656(6) 0.2069(7) 0.0400(19) Uani 1 1 d . . .
H30A H 0.2607 0.7327 0.2563 0.048 Uiso 1 1 calc R . .
H30B H 0.1377 0.6721 0.1413 0.048 Uiso 1 1 calc R . .
C31 C 0.2648(8) 0.5790(6) 0.1788(7) 0.042(2) Uani 1 1 d . . .
H31A H 0.3441 0.6031 0.1572 0.050 Uiso 1 1 calc R . .
H31B H 0.3087 0.5700 0.2440 0.050 Uiso 1 1 calc R . .
C32 C 0.1713(8) 0.4736(6) 0.0918(6) 0.0350(18) Uani 1 1 d . . .
H32A H 0.1237 0.4810 0.0262 0.042 Uiso 1 1 calc R . .
H32B H 0.0955 0.4454 0.1141 0.042 Uiso 1 1 calc R . .
C33 C 0.2642(8) 0.3995(6) 0.0697(6) 0.0346(18) Uani 1 1 d . . .
H33A H 0.3035 0.3881 0.1341 0.042 Uiso 1 1 calc R . .
H33B H 0.3468 0.4333 0.0570 0.042 Uiso 1 1 calc R . .
C50 C 0.1358(12) 0.3863(7) 0.3113(8) 0.067(3) Uani 1 1 d . . .
H50A H 0.1764 0.3846 0.3803 0.100 Uiso 1 1 calc R . .
H50B H 0.2136 0.4164 0.2929 0.100 Uiso 1 1 calc R . .
H50C H 0.0851 0.3154 0.2567 0.100 Uiso 1 1 calc R . .
O50 O 0.0301(8) 0.4524(5) 0.3176(6) 0.072(2) Uani 1 1 d . . .
C51 C -0.0773(11) 0.4284(7) 0.3539(7) 0.055(2) Uani 1 1 d . . .
C52 C -0.1665(12) 0.4918(8) 0.3628(8) 0.065(3) Uani 1 1 d . . .
H52 H -0.1495 0.5484 0.3444 0.078 Uiso 1 1 calc R . .
C53 C -0.2812(12) 0.4768(8) 0.3978(8) 0.066(3) Uani 1 1 d . . .
H53 H -0.3453 0.5192 0.4001 0.079 Uiso 1 1 calc R . .
C54 C -0.2971(11) 0.3941(7) 0.4301(8) 0.060(3) Uani 1 1 d . . .
C55 C -0.2078(13) 0.3309(8) 0.4202(8) 0.069(3) Uani 1 1 d . . .
H55 H -0.2211 0.2751 0.4402 0.083 Uiso 1 1 calc R . .
C56 C -0.0974(11) 0.3473(7) 0.3811(7) 0.057(3) Uani 1 1 d . . .
H56 H -0.0368 0.3024 0.3735 0.068 Uiso 1 1 calc R . .
Br1 Br -0.44215(15) 0.37181(10) 0.48540(11) 0.0865(4) Uani 1 1 d . . .

loop_
_atom_site_aniso_label
_atom_site_aniso_U_11
_atom_site_aniso_U_22
_atom_site_aniso_U_33
_atom_site_aniso_U_23
_atom_site_aniso_U_13
_atom_site_aniso_U_12
Se1 0.0518(5) 0.0355(4) 0.0303(5) 0.0123(4) 0.0174(4) 0.0131(4)
Se2 0.0303(4) 0.0564(5) 0.0369(5) 0.0238(4) 0.0018(4) 0.0002(4)
Se3 0.0348(4) 0.0273(4) 0.0287(4) 0.0106(3) 0.0067(3) 0.0078(3)
Se4 0.0501(5) 0.0353(5) 0.0592(6) 0.0172(4) 0.0311(5) 0.0184(4)
Se5 0.0417(5) 0.0355(4) 0.0308(5) 0.0091(4) 0.0022(4) 0.0086(4)
Se6 0.0354(4) 0.0466(5) 0.0325(5) 0.0063(4) 0.0050(4) 0.0166(4)
C2 0.039(4) 0.029(4) 0.028(4) 0.008(4) 0.008(4) 0.009(3)
C3 0.029(4) 0.031(4) 0.025(4) 0.010(4) -0.002(3) 0.006(3)
C4 0.030(4) 0.037(4) 0.035(5) 0.016(4) 0.002(4) 0.011(3)
C5 0.037(4) 0.033(4) 0.034(5) 0.010(4) 0.003(4) 0.012(4)
C7 0.036(4) 0.045(5) 0.038(5) 0.025(4) 0.002(4) 0.002(4)
C8 0.034(4) 0.032(4) 0.024(4) 0.010(3) 0.007(3) 0.006(3)
C9 0.031(4) 0.036(4) 0.026(4) 0.012(4) 0.008(3) 0.005(3)
C10 0.035(4) 0.035(4) 0.032(5) 0.014(4) 0.007(4) 0.006(3)
C11 0.033(4) 0.034(4) 0.023(4) 0.005(3) 0.010(3) 0.004(3)
C13 0.028(4) 0.031(4) 0.031(4) 0.010(4) 0.008(3) 0.007(3)
C14 0.024(4) 0.042(5) 0.026(4) 0.010(4) 0.005(3) -0.001(3)
C15 0.032(4) 0.033(5) 0.031(4) 0.015(4) 0.009(3) 0.008(3)
C16 0.042(5) 0.043(5) 0.034(5) 0.016(4) 0.013(4) 0.013(4)
C18 0.049(5) 0.035(5) 0.038(5) 0.009(4) 0.011(4) 0.003(4)
C19 0.044(5) 0.043(5) 0.034(5) 0.020(4) 0.010(4) 0.011(4)
C20 0.039(5) 0.044(5) 0.040(5) 0.013(4) 0.012(4) 0.012(4)
C21 0.066(6) 0.043(5) 0.034(5) 0.015(4) 0.015(4) 0.021(4)
C22 0.045(5) 0.046(5) 0.038(5) 0.024(4) 0.015(4) 0.018(4)
C24 0.043(5) 0.035(4) 0.031(5) 0.013(4) 0.012(4) 0.016(4)
C25 0.042(5) 0.032(4) 0.021(4) 0.008(4) 0.007(4) 0.017(4)
C26 0.046(5) 0.034(4) 0.031(5) 0.017(4) 0.016(4) 0.023(4)
C27 0.038(4) 0.037(4) 0.023(4) 0.013(4) 0.011(4) 0.016(4)
C29 0.042(5) 0.037(5) 0.046(5) 0.010(4) 0.012(4) 0.009(4)
C30 0.039(5) 0.035(4) 0.036(5) 0.009(4) 0.010(4) 0.006(4)
C31 0.027(4) 0.041(5) 0.046(5) 0.008(4) 0.010(4) 0.011(4)
C32 0.025(4) 0.038(4) 0.039(5) 0.015(4) 0.008(3) 0.009(3)
C33 0.033(4) 0.032(4) 0.029(4) 0.009(4) 0.007(3) 0.003(3)
C50 0.093(8) 0.043(5) 0.045(6) -0.001(5) 0.032(6) -0.002(5)
O50 0.092(5) 0.057(4) 0.067(5) 0.028(4) 0.032(4) 0.005(4)
C51 0.067(6) 0.044(5) 0.046(6) 0.019(5) 0.017(5) 0.001(5)
C52 0.093(8) 0.047(6) 0.058(7) 0.030(5) 0.025(6) 0.010(6)
C53 0.079(7) 0.056(6) 0.063(7) 0.025(6) 0.027(6) 0.016(5)
C54 0.072(7) 0.043(6) 0.047(6) 0.009(5) 0.016(5) -0.001(5)
C55 0.093(8) 0.046(6) 0.061(7) 0.027(6) 0.020(6) 0.003(6)
C56 0.079(7) 0.044(5) 0.050(6) 0.025(5) 0.023(5) 0.011(5)
Br1 0.0974(9) 0.0757(8) 0.0858(9) 0.0294(7) 0.0472(8) 0.0080(7)

loop_
_geom_bond_atom_site_label_1
_geom_bond_atom_site_label_2
_geom_bond_distance
_geom_bond_site_symmetry_2
_geom_bond_publ_flag
Se1 C2 1.840(8) . ?
Se1 C33 1.970(7) . ?
Se2 C5 1.830(9) . ?
Se2 C7 1.960(8) . ?
Se3 C13 1.828(8) . ?
Se3 C11 1.964(7) . ?
Se4 C16 1.822(8) . ?
Se4 C18 1.968(8) . ?
Se5 C24 1.821(8) . ?
Se5 C22 1.969(8) . ?
Se6 C27 1.813(8) . ?
Se6 C29 1.959(8) . ?
C2 C3 1.184(10) . ?
C3 C4 1.370(11) . ?
C4 C5 1.209(11) . ?
C7 C8 1.494(10) . ?
C8 C9 1.527(10) . ?
C9 C10 1.519(10) . ?
C10 C11 1.518(10) . ?
C13 C14 1.196(10) . ?
C14 C15 1.381(11) . ?
C15 C16 1.201(11) . ?
C18 C19 1.480(11) . ?
C19 C20 1.534(11) . ?
C20 C21 1.523(11) . ?
C21 C22 1.492(12) . ?
C24 C25 1.215(10) . ?
C25 C26 1.364(11) . ?
C26 C27 1.213(10) . ?
C29 C30 1.516(11) . ?
C30 C31 1.552(11) . ?
C31 C32 1.517(11) . ?
C32 C33 1.524(10) . ?
C50 O50 1.527(12) . ?
O50 C51 1.371(11) . ?
C51 C56 1.363(12) . ?
C51 C52 1.369(14) . ?
C52 C53 1.393(14) . ?
C53 C54 1.429(14) . ?
C54 C55 1.368(15) . ?
C54 Br1 1.877(10) . ?
C55 C56 1.399(14) . ?

loop_
_cod_related_entry_id
_cod_related_entry_database
_cod_related_entry_code
1 ChemSpider 21155344
